data_4339260
loop_
_publ_author_name
'Yan, Bangbo'
'Maggard, Paul A.'

_publ_section_title
;
 M(bipyridine)V(4)O(10) (M = Cu, Ag): hybrid analogues of low-dimensional
 reduced vanadates.
;
_journal_issue 16
_journal_name_full 'Inorganic chemistry'
_journal_page_first 6640
_journal_page_last 6646
_journal_paper_doi 10.1021/ic700729q
_journal_volume 46
_journal_year 2007
_chemical_formula_sum 'C10 H8 Cu N2 O10 V4'
_chemical_formula_weight 583.48
_chemical_name_systematic
; 
 ? 
;
_space_group_IT_number 14
_symmetry_cell_setting monoclinic
_symmetry_space_group_name_Hall '-P 2ybc'
_symmetry_space_group_name_H-M 'P 1 21/c 1'
_atom_sites_solution_hydrogens geom
_atom_sites_solution_primary direct
_atom_sites_solution_secondary difmap
_audit_creation_method SHELXL-97
_cell_angle_alpha 90.00
_cell_angle_beta 90.028(3)
_cell_angle_gamma 90.00
_cell_formula_units_Z 4
_cell_length_a 3.6154(3)
_cell_length_b 21.2165(14)
_cell_length_c 20.2666(13)
_cell_measurement_reflns_used 5459
_cell_measurement_temperature 293(2)
_cell_measurement_theta_max 23.51
_cell_measurement_theta_min 2.78
_cell_volume 1554.57(19)
_computing_cell_refinement 'Bruker SMART'
_computing_data_collection 'Bruker SMART'
_computing_data_reduction 'Bruker SAINT'
_computing_molecular_graphics 'Bruker SHELXTL'
_computing_publication_material 'Bruker SHELXTL'
_computing_structure_refinement 'SHELXL-97 (Sheldrick, 1997)'
_computing_structure_solution 'SHELXS-97 (Sheldrick, 1990)'
_diffrn_ambient_temperature 293(2)
_diffrn_measured_fraction_theta_full 0.991
_diffrn_measured_fraction_theta_max 0.991
_diffrn_measurement_device_type 'CCD area detector'
_diffrn_measurement_method 'phi and omega scans'
_diffrn_radiation_monochromator graphite
_diffrn_radiation_source 'fine-focus sealed tube'
_diffrn_radiation_type MoK\a
_diffrn_radiation_wavelength 0.71073
_diffrn_reflns_av_R_equivalents 0.0862
_diffrn_reflns_av_sigmaI/netI 0.0614
_diffrn_reflns_limit_h_max 4
_diffrn_reflns_limit_h_min -4
_diffrn_reflns_limit_k_max 27
_diffrn_reflns_limit_k_min -27
_diffrn_reflns_limit_l_max 25
_diffrn_reflns_limit_l_min -25
_diffrn_reflns_number 57655
_diffrn_reflns_theta_full 27.01
_diffrn_reflns_theta_max 27.01
_diffrn_reflns_theta_min 1.92
_exptl_absorpt_coefficient_mu 3.722
_exptl_absorpt_correction_T_max 0.9637
_exptl_absorpt_correction_T_min 0.4687
_exptl_absorpt_correction_type none
_exptl_crystal_colour black
_exptl_crystal_density_diffrn 2.493
_exptl_crystal_density_meas ?
_exptl_crystal_density_method 'not measured'
_exptl_crystal_description plate
_exptl_crystal_F_000 1132
_exptl_crystal_size_max 0.24
_exptl_crystal_size_mid 0.03
_exptl_crystal_size_min 0.01
_refine_diff_density_max 1.787
_refine_diff_density_min -0.731
_refine_diff_density_rms 0.179
_refine_ls_extinction_method none
_refine_ls_goodness_of_fit_ref 1.058
_refine_ls_hydrogen_treatment constr
_refine_ls_matrix_type full
_refine_ls_number_parameters 245
_refine_ls_number_reflns 3389
_refine_ls_number_restraints 0
_refine_ls_restrained_S_all 1.058
_refine_ls_R_factor_all 0.0769
_refine_ls_R_factor_gt 0.0484
_refine_ls_shift/su_max 0.001
_refine_ls_shift/su_mean 0.000
_refine_ls_structure_factor_coef Fsqd
_refine_ls_weighting_details 'calc w=1/[\s^2^(Fo^2^)+(0.0805P)^2^+1.5891P] where P=(Fo^2^+2Fc^2^)/3'
_refine_ls_weighting_scheme calc
_refine_ls_wR_factor_gt 0.1279
_refine_ls_wR_factor_ref 0.1387
_reflns_number_gt 2432
_reflns_number_total 3389
_reflns_threshold_expression >2sigma(I)
_cod_data_source_file ic700729q-file004.cif
_cod_data_source_block CubpyV4O10
_cod_depositor_comments
;
The following automatic conversions were performed:

'_symmetry_cell_setting' value 'Monoclinic' changed to 'monoclinic'
according to
/usr/data/users/saulius/automatic-downloads/retrospective/ACS/lib/dictionaries/cif_core.dic
dictionary named 'cif_core.dic' version 2.4.2 from 2011-04-26.

Automatic conversion script
Id: cif_fix_values 2281 2013-09-26 08:29:07Z andrius 

The following automatic conversions were performed:

'_exptl_crystal_density_meas' value 'none' was changed to '?' - the
value is perceived as not measured.

Automatic conversion script
Id: cif_fix_values 3008 2015-01-20 13:52:24Z robertas 
;
_cod_original_sg_symbol_H-M P2(1)/c
_cod_database_code 4339260

loop_
_symmetry_equiv_pos_as_xyz
'x, y, z'
'-x, y+1/2, -z+1/2'
'-x, -y, -z'
'x, -y-1/2, z-1/2'

loop_
_atom_site_label
_atom_site_type_symbol
_atom_site_fract_x
_atom_site_fract_y
_atom_site_fract_z
_atom_site_U_iso_or_equiv
_atom_site_adp_type
_atom_site_occupancy
_atom_site_symmetry_multiplicity
_atom_site_calc_flag
_atom_site_refinement_flags
V1 V 0.2468(5) 0.53310(5) 0.71934(4) 0.0146(3) Uani 1 1 d .
V2 V 0.7455(5) 0.44227(5) 0.79289(4) 0.0156(3) Uani 1 1 d .
V3 V 0.7454(6) 0.49301(5) 0.93905(5) 0.0163(3) Uani 1 1 d .
V4 V 0.2492(6) 0.49067(5) 0.56049(5) 0.0171(3) Uani 1 1 d .
Cu1 Cu 0.4997(3) 0.70741(5) 0.75227(4) 0.0333(3) Uani 1 1 d .
O1 O 0.748(2) 0.5056(2) 0.72150(19) 0.0228(10) Uani 1 1 d .
O2 O 0.749(2) 0.42885(19) 0.88272(19) 0.0204(10) Uani 1 1 d .
O3 O 0.254(2) 0.54169(18) 0.62942(18) 0.0180(9) Uani 1 1 d .
O4 O 0.255(2) 0.4918(2) 0.4627(2) 0.0257(10) Uani 1 1 d .
O5 O 0.249(2) 0.4811(2) 0.9660(2) 0.0249(10) Uani 1 1 d .
O6 O 0.244(2) 0.47100(19) 0.79158(18) 0.0198(9) Uani 1 1 d .
O7 O 0.252(2) 0.60423(18) 0.7459(2) 0.0274(10) Uani 1 1 d .
O8 O 0.260(2) 0.4208(2) 0.5875(3) 0.0380(12) Uani 1 1 d .
O9 O 0.753(2) 0.5544(2) 0.8935(2) 0.0323(12) Uani 1 1 d .
O10 O 0.752(2) 0.37396(18) 0.7610(2) 0.0253(10) Uani 1 1 d .
N1 N 0.3465(15) 0.7227(3) 0.8407(3) 0.0196(15) Uani 1 1 d .
N2 N 0.694(3) 0.7190(3) 0.6660(3) 0.0279(18) Uani 1 1 d .
C1 C 0.231(4) 0.6754(3) 0.8788(3) 0.0272(17) Uani 1 1 d .
H1A H 0.2377 0.6345 0.8623 0.033 Uiso 1 1 calc R
C2 C 0.099(2) 0.6857(3) 0.9428(3) 0.0234(19) Uani 1 1 d .
H2A H 0.0059 0.6520 0.9670 0.028 Uiso 1 1 calc R
C3 C 0.910(2) 0.7907(4) 0.5835(3) 0.027(2) Uani 1 1 d .
H3A H 0.9569 0.8323 0.5716 0.032 Uiso 1 1 calc R
C4 C 0.782(3) 0.7776(3) 0.6455(3) 0.0235(17) Uani 1 1 d .
H4A H 0.7535 0.8108 0.6750 0.028 Uiso 1 1 calc R
C5 C 0.759(3) 0.6712(3) 0.6221(3) 0.0236(16) Uani 1 1 d .
H5A H 0.7213 0.6299 0.6358 0.028 Uiso 1 1 calc R
C6 C 0.875(2) 0.6817(3) 0.5593(3) 0.0232(19) Uani 1 1 d .
H6A H 0.8920 0.6479 0.5302 0.028 Uiso 1 1 calc R
C7 C 0.227(3) 0.7938(3) 0.9296(3) 0.0201(15) Uani 1 1 d .
H7A H 0.2242 0.8351 0.9451 0.024 Uiso 1 1 calc R
C8 C 0.352(2) 0.7818(4) 0.8666(3) 0.0224(19) Uani 1 1 d .
H8A H 0.4423 0.8149 0.8411 0.027 Uiso 1 1 calc R
C10 C 0.971(2) 0.7423(3) 0.5373(3) 0.0162(15) Uani 1 1 d .
C9 C 0.1044(19) 0.7456(3) 0.9707(3) 0.0163(15) Uani 1 1 d .

loop_
_atom_site_aniso_label
_atom_site_aniso_U_11
_atom_site_aniso_U_22
_atom_site_aniso_U_33
_atom_site_aniso_U_23
_atom_site_aniso_U_13
_atom_site_aniso_U_12
V1 0.0087(6) 0.0236(6) 0.0115(5) 0.0014(4) 0.0025(9) 0.0011(8)
V2 0.0090(6) 0.0245(5) 0.0132(5) 0.0020(4) 0.0020(9) 0.0001(8)
V3 0.0146(6) 0.0231(5) 0.0110(5) -0.0026(4) 0.0047(10) 0.0009(9)
V4 0.0148(6) 0.0249(5) 0.0117(5) -0.0042(4) 0.0028(11) 0.0025(9)
Cu1 0.0416(6) 0.0468(6) 0.0116(4) -0.0001(4) 0.0113(7) -0.0005(5)
O1 0.012(2) 0.038(3) 0.019(2) 0.0071(17) -0.001(4) -0.002(4)
O2 0.015(3) 0.027(2) 0.019(2) -0.0009(17) 0.015(3) -0.005(3)
O3 0.011(2) 0.030(2) 0.0129(19) -0.0043(16) -0.001(3) -0.004(4)
O4 0.008(2) 0.052(3) 0.016(2) -0.0076(19) 0.004(4) 0.001(4)
O5 0.012(2) 0.046(3) 0.016(2) -0.0092(19) 0.005(4) -0.010(4)
O6 0.014(2) 0.029(2) 0.016(2) 0.0081(17) 0.001(3) 0.007(4)
O7 0.032(3) 0.031(2) 0.019(2) -0.0050(18) 0.006(4) -0.007(3)
O8 0.030(3) 0.032(3) 0.052(3) 0.000(2) 0.008(5) 0.000(4)
O9 0.035(3) 0.030(2) 0.032(3) 0.0054(19) 0.003(5) -0.003(4)
O10 0.022(3) 0.030(2) 0.023(2) -0.0029(18) 0.008(3) 0.000(3)
N1 0.007(4) 0.031(3) 0.021(3) 0.001(3) 0.004(2) -0.002(2)
N2 0.043(6) 0.033(3) 0.008(3) -0.002(2) -0.001(3) -0.007(4)
C1 0.039(5) 0.026(3) 0.017(3) -0.006(3) -0.013(5) 0.002(6)
C2 0.035(5) 0.027(4) 0.008(3) -0.001(3) 0.010(3) -0.008(3)
C3 0.039(6) 0.021(4) 0.020(4) -0.001(3) 0.012(3) -0.007(3)
C4 0.023(5) 0.030(4) 0.017(3) -0.006(3) -0.004(4) -0.002(5)
C5 0.031(4) 0.021(3) 0.019(3) 0.004(2) 0.021(5) 0.006(5)
C6 0.036(5) 0.016(3) 0.018(3) -0.009(3) 0.008(3) -0.001(3)
C7 0.027(4) 0.015(3) 0.019(3) 0.001(2) 0.008(4) 0.003(5)
C8 0.013(5) 0.042(4) 0.012(3) 0.012(3) -0.002(3) 0.001(3)
C9 0.009(3) 0.024(4) 0.016(3) 0.003(3) 0.005(3) 0.005(3)
C10 0.014(4) 0.018(3) 0.017(3) -0.001(2) -0.003(3) 0.002(3)

loop_
_atom_type_symbol
_atom_type_description
_atom_type_scat_dispersion_real
_atom_type_scat_dispersion_imag
_atom_type_scat_source
C C 0.0033 0.0016 'International Tables Vol C Tables 4.2.6.8 and 6.1.1.4'
H H 0.0000 0.0000 'International Tables Vol C Tables 4.2.6.8 and 6.1.1.4'
O O 0.0106 0.0060 'International Tables Vol C Tables 4.2.6.8 and 6.1.1.4'
N N 0.0061 0.0033 'International Tables Vol C Tables 4.2.6.8 and 6.1.1.4'
V V 0.3005 0.5294 'International Tables Vol C Tables 4.2.6.8 and 6.1.1.4'
Cu Cu 0.3201 1.2651 'International Tables Vol C Tables 4.2.6.8 and 6.1.1.4'

loop_
_geom_angle_atom_site_label_1
_geom_angle_atom_site_label_2
_geom_angle_atom_site_label_3
_geom_angle
_geom_angle_site_symmetry_1
_geom_angle_site_symmetry_3
O7 V1 O3 103.9(2) . .
O7 V1 O1 107.0(3) . 1_455
O3 V1 O1 93.9(3) . 1_455
O7 V1 O1 105.7(3) . .
O3 V1 O1 92.2(3) . .
O1 V1 O1 144.2(3) 1_455 .
O7 V1 O6 112.4(2) . .
O3 V1 O6 143.72(18) . .
O1 V1 O6 76.8(3) 1_455 .
O1 V1 O6 77.5(3) . .
O7 V1 V2 115.3(2) . .
O3 V1 V2 122.9(2) . .
O1 V1 V2 111.02(15) 1_455 .
O1 V1 V2 39.48(14) . .
O6 V1 V2 38.1(2) . .
O7 V1 V2 116.0(2) . 1_455
O3 V1 V2 124.1(2) . 1_455
O1 V1 V2 39.25(14) 1_455 1_455
O1 V1 V2 111.27(15) . 1_455
O6 V1 V2 37.5(2) . 1_455
V2 V1 V2 73.15(3) . 1_455
O10 V2 O2 105.1(2) . .
O10 V2 O6 105.8(3) . 1_655
O2 V2 O6 93.3(3) . 1_655
O10 V2 O6 107.4(3) . .
O2 V2 O6 93.9(3) . .
O6 V2 O6 142.7(2) 1_655 .
O10 V2 O1 108.8(2) . .
O2 V2 O1 145.99(19) . .
O6 V2 O1 76.5(3) 1_655 .
O6 V2 O1 77.2(3) . .
O10 V2 V1 112.9(2) . .
O2 V2 V1 126.0(2) . .
O6 V2 V1 110.64(13) 1_655 .
O6 V2 V1 39.37(13) . .
O1 V2 V1 37.8(2) . .
O10 V2 V1 111.7(2) . 1_655
O2 V2 V1 125.4(2) . 1_655
O6 V2 V1 39.13(12) 1_655 1_655
O6 V2 V1 110.92(14) . 1_655
O1 V2 V1 37.4(2) . 1_655
V1 V2 V1 73.15(3) . 1_655
O9 V3 O2 104.7(2) . .
O9 V3 O5 107.0(4) . .
O2 V3 O5 95.1(3) . .
O9 V3 O5 104.8(4) . 1_655
O2 V3 O5 94.3(3) . 1_655
O5 V3 O5 143.2(2) . 1_655
O9 V3 O5 109.4(2) . 3_667
O2 V3 O5 145.9(2) . 3_667
O5 V3 O5 76.7(3) . 3_667
O5 V3 O5 75.7(3) 1_655 3_667
O9 V3 V3 113.5(2) . 3_667
O2 V3 V3 126.7(2) . 3_667
O5 V3 V3 39.58(14) . 3_667
O5 V3 V3 109.52(14) 1_655 3_667
O5 V3 V3 37.1(2) 3_667 3_667
O9 V3 V3 111.9(3) . 3_767
O2 V3 V3 125.6(2) . 3_767
O5 V3 V3 110.27(15) . 3_767
O5 V3 V3 38.81(13) 1_655 3_767
O5 V3 V3 36.9(2) 3_667 3_767
V3 V3 V3 71.99(4) 3_667 3_767
O8 V4 O3 107.5(2) . .
O8 V4 O4 104.4(4) . 3_666
O3 V4 O4 93.8(3) . 3_666
O8 V4 O4 106.8(4) . 3_566
O3 V4 O4 94.8(3) . 3_566
O4 V4 O4 143.3(3) 3_666 3_566
O8 V4 O4 111.0(2) . .
O3 V4 O4 141.5(2) . .
O4 V4 O4 74.9(3) 3_666 .
O4 V4 O4 76.3(3) 3_566 .
O8 V4 V4 114.3(3) . 3_566
O3 V4 V4 123.9(2) . 3_566
O4 V4 V4 109.45(16) 3_666 3_566
O4 V4 V4 38.89(14) 3_566 3_566
O4 V4 V4 37.4(2) . 3_566
O8 V4 V4 112.5(3) . 3_666
O3 V4 V4 123.1(2) . 3_666
O4 V4 V4 38.49(14) 3_666 3_666
O4 V4 V4 109.90(15) 3_566 3_666
O4 V4 V4 36.4(2) . 3_666
V4 V4 V4 72.10(4) 3_566 3_666
N2 Cu1 N1 162.1(3) . .
N2 Cu1 O7 102.1(2) . .
N1 Cu1 O7 95.7(2) . .
V1 O1 V1 144.2(3) 1_655 .
V1 O1 V2 103.4(3) 1_655 .
V1 O1 V2 102.7(3) . .
V3 O2 V2 121.1(2) . .
V4 O3 V1 136.5(2) . .
V4 O4 V4 143.3(3) 3_666 3_566
V4 O4 V4 105.1(3) 3_666 .
V4 O4 V4 103.7(3) 3_566 .
V1 O7 Cu1 153.2(4) . .
C1 N1 C8 118.4(6) . .
C1 N1 Cu1 120.5(5) . .
C8 N1 Cu1 121.1(5) . .
C4 N2 C5 116.2(6) . .
C4 N2 Cu1 119.3(5) . .
C5 N2 Cu1 124.4(5) . .
N1 C1 C2 121.8(6) . .
N1 C1 H1A 119.1 . .
C2 C1 H1A 119.1 . .
C9 C2 C1 120.9(7) . .
C9 C2 H2A 119.5 . .
C1 C2 H2A 119.5 . .
C4 C3 C10 121.1(7) . .
C4 C3 H3A 119.5 . .
C10 C3 H3A 119.5 . .
N2 C4 C3 123.4(6) . .
N2 C4 H4A 118.3 . .
C3 C4 H4A 118.3 . .
C6 C5 N2 122.7(6) . .
C6 C5 H5A 118.6 . .
N2 C5 H5A 118.6 . .
C5 C6 C10 121.6(6) . .
C5 C6 H6A 119.2 . .
C10 C6 H6A 119.2 . .
C8 C7 C9 121.4(6) . .
C8 C7 H7A 119.3 . .
C9 C7 H7A 119.3 . .
N1 C8 C7 121.6(6) . .
N1 C8 H8A 119.2 . .
C7 C8 H8A 119.2 . .
C6 C10 C3 114.7(6) . .
C6 C10 C9 122.5(6) . 4_675
C3 C10 C9 122.7(6) . 4_675
C2 C9 C7 115.8(6) . .
C2 C9 C10 122.2(6) . 4_476
C7 C9 C10 122.0(6) . 4_476
V3 O5 V3 143.2(2) . 1_455
V3 O5 V3 103.3(3) . 3_667
V3 O5 V3 104.3(3) 1_455 3_667
V2 O6 V2 142.7(2) 1_455 .
V2 O6 V1 103.3(3) 1_455 .
V2 O6 V1 102.6(3) . .

loop_
_geom_bond_atom_site_label_1
_geom_bond_atom_site_label_2
_geom_bond_distance
_geom_bond_site_symmetry_2
V1 O7 1.602(4) .
V1 O3 1.832(4) .
V1 O1 1.895(8) 1_455
V1 O1 1.905(8) .
V1 O6 1.970(4) .
V1 V2 3.031(2) .
V1 V2 3.0370(19) 1_455
V2 O10 1.587(4) .
V2 O2 1.843(4) .
V2 O6 1.901(8) 1_655
V2 O6 1.914(7) .
V2 O1 1.975(4) .
V2 V1 3.0370(19) 1_655
V3 O9 1.596(4) .
V3 O2 1.777(4) .
V3 O5 1.894(8) .
V3 O5 1.916(8) 1_655
V3 O5 2.002(4) 3_667
V3 V3 3.057(3) 3_667
V3 V3 3.094(3) 3_767
V4 O8 1.580(5) .
V4 O3 1.767(4) .
V4 O4 1.891(8) 3_666
V4 O4 1.918(8) 3_566
V4 O4 1.983(4) .
V4 V4 3.068(3) 3_566
V4 V4 3.076(3) 3_666
Cu1 N2 1.900(6) .
Cu1 N1 1.904(6) .
Cu1 O7 2.369(5) .
O1 V1 1.895(8) 1_655
O4 V4 1.891(8) 3_666
O4 V4 1.918(8) 3_566
N1 C1 1.333(10) .
N1 C8 1.358(10) .
N2 C4 1.349(9) .
N2 C5 1.368(8) .
C1 C2 1.400(10) .
C1 H1A 0.9300 .
C2 C9 1.390(10) .
C2 H2A 0.9300 .
C3 C4 1.368(10) .
C3 C10 1.406(10) .
C3 H3A 0.9300 .
C4 H4A 0.9300 .
C5 C6 1.360(9) .
C5 H5A 0.9300 .
C6 C10 1.405(10) .
C6 H6A 0.9300 .
C7 C8 1.380(10) .
C7 C9 1.391(9) .
C7 H7A 0.9300 .
C8 H8A 0.9300 .
C10 C9 1.457(11) 4_675
C9 C10 1.457(11) 4_476
O5 V3 1.916(8) 1_455
O5 V3 2.002(4) 3_667
O6 V2 1.901(7) 1_455
